data_7220267
loop_
_publ_author_name
'Huo, Rui'
'Li, Xia'
'Ma, Dou'

_publ_section_title
;
 Lanthanide coordination frameworks constructed from
 1,3-benzenedicarboxylate, oxalate and 1,10-phenanthroline: crystal
 structure, multicolor luminescence and high-efficiency white light
 emission
;
_journal_issue 20
_journal_name_full CrystEngComm
_journal_page_first 3838
_journal_paper_doi 10.1039/C5CE00548E
_journal_volume 17
_journal_year 2015
_chemical_formula_sum 'C42 H26 N4 O13 Yb2'
_chemical_formula_weight 1140.75
_chemical_name_systematic
; 
 ? 
;
_space_group_IT_number 2
_symmetry_cell_setting triclinic
_symmetry_space_group_name_Hall '-P 1'
_symmetry_space_group_name_H-M 'P -1'
_atom_sites_solution_hydrogens geom
_atom_sites_solution_primary direct
_atom_sites_solution_secondary difmap
_audit_creation_method SHELXL-97
_audit_update_record
;
2015-04-09 deposited with the CCDC.
2015-04-13 downloaded from the CCDC.
;
_cell_angle_alpha 69.5730(10)
_cell_angle_beta 81.107(2)
_cell_angle_gamma 84.518(2)
_cell_formula_units_Z 2
_cell_length_a 10.7901(9)
_cell_length_b 12.8494(10)
_cell_length_c 15.0261(12)
_cell_measurement_temperature 296(2)
_cell_volume 1926.9(3)
_computing_structure_refinement 'SHELXL-97 (Sheldrick, 1997)'
_computing_structure_solution 'SHELXS-97 (Sheldrick, 1990)'
_diffrn_ambient_temperature 296(2)
_diffrn_measured_fraction_theta_full 0.992
_diffrn_measured_fraction_theta_max 0.992
_diffrn_radiation_monochromator graphite
_diffrn_radiation_source 'fine-focus sealed tube'
_diffrn_radiation_type MoK\a
_diffrn_radiation_wavelength 0.71073
_diffrn_reflns_av_R_equivalents 0.0436
_diffrn_reflns_av_sigmaI/netI 0.0939
_diffrn_reflns_limit_h_max 12
_diffrn_reflns_limit_h_min -10
_diffrn_reflns_limit_k_max 14
_diffrn_reflns_limit_k_min -15
_diffrn_reflns_limit_l_max 15
_diffrn_reflns_limit_l_min -17
_diffrn_reflns_number 9586
_diffrn_reflns_theta_full 25.01
_diffrn_reflns_theta_max 25.01
_diffrn_reflns_theta_min 1.82
_exptl_absorpt_coefficient_mu 4.899
_exptl_crystal_colour colorless
_exptl_crystal_density_diffrn 1.966
_exptl_crystal_density_method 'not measured'
_exptl_crystal_description block
_exptl_crystal_F_000 1100
_refine_diff_density_max 0.971
_refine_diff_density_min -0.872
_refine_diff_density_rms 0.195
_refine_ls_extinction_method none
_refine_ls_goodness_of_fit_ref 0.913
_refine_ls_hydrogen_treatment mixed
_refine_ls_matrix_type full
_refine_ls_number_parameters 556
_refine_ls_number_reflns 6732
_refine_ls_number_restraints 15
_refine_ls_restrained_S_all 0.914
_refine_ls_R_factor_all 0.0742
_refine_ls_R_factor_gt 0.0478
_refine_ls_shift/su_max 0.002
_refine_ls_shift/su_mean 0.000
_refine_ls_structure_factor_coef Fsqd
_refine_ls_weighting_details 'calc w=1/[\s^2^(Fo^2^)+(0.0411P)^2^+5.3548P] where P=(Fo^2^+2Fc^2^)/3'
_refine_ls_weighting_scheme calc
_refine_ls_wR_factor_gt 0.0935
_refine_ls_wR_factor_ref 0.1074
_reflns_number_gt 4804
_reflns_number_total 6732
_reflns_threshold_expression >2sigma(I)
_cod_data_source_file c5ce00548e2.cif
_cod_data_source_block 1
_cod_depositor_comments
;
The following automatic conversions were performed:

'_symmetry_cell_setting' value 'Triclinic' changed to 'triclinic'
according to
/usr/data/users/saulius/crontab/automatic-downloads/rss-feeds/RSC/lib/dictionaries/cif_core.dic
dictionary named 'cif_core.dic' version 2.4.2 from 2011-04-26.

Automatic conversion script
Id: cif_fix_values 3271 2015-04-21 07:52:19Z andrius 

 Adding full bibliography for 7220265--7220267.cif.
;
_cod_original_sg_symbol_H-M P-1
_cod_database_code 7220267

loop_
_symmetry_equiv_pos_as_xyz
'x, y, z'
'-x, -y, -z'

loop_
_atom_site_label
_atom_site_type_symbol
_atom_site_fract_x
_atom_site_fract_y
_atom_site_fract_z
_atom_site_U_iso_or_equiv
_atom_site_adp_type
_atom_site_occupancy
_atom_site_symmetry_multiplicity
_atom_site_calc_flag
_atom_site_refinement_flags
Yb1 Yb 1.38028(4) 0.32114(3) -0.86836(3) 0.02267(13) Uani 1 1 d .
Yb2 Yb 0.96522(4) 0.22373(3) -0.53112(3) 0.01869(12) Uani 1 1 d .
O1 O 1.1882(6) 0.3805(6) -0.8034(5) 0.0366(19) Uani 1 1 d .
O2 O 1.3309(6) 0.2165(6) -0.7048(5) 0.0339(18) Uani 1 1 d .
O3 O 1.1815(6) 0.1832(5) -0.5779(4) 0.0236(15) Uani 1 1 d .
O4 O 1.0342(6) 0.3416(5) -0.6813(5) 0.0302(17) Uani 1 1 d .
O5 O 1.5758(6) 0.2675(5) -0.8083(5) 0.0283(16) Uani 1 1 d .
O6 O 1.4884(6) 0.1493(5) -0.8534(5) 0.0310(17) Uani 1 1 d .
O7 O 1.9951(6) -0.0596(5) -0.5787(4) 0.0255(15) Uani 1 1 d .
O8 O 1.9424(6) 0.1210(5) -0.6225(4) 0.0265(16) Uani 1 1 d .
O9 O 0.8797(6) 0.2476(5) -0.3914(5) 0.0295(16) Uani 1 1 d .
O10 O 0.8873(7) 0.4153(6) -0.3820(6) 0.047(2) Uani 1 1 d .
O11 O 0.5071(6) 0.3661(6) -0.0067(5) 0.0338(17) Uani 1 1 d .
O12 O 0.5825(7) 0.5103(6) -0.1297(5) 0.0366(18) Uani 1 1 d .
O13 O 1.0736(7) 0.3633(6) -0.5070(5) 0.0336(17) Uani 1 1 d D
H13A H 1.127(6) 0.350(9) -0.468(6) 0.050 Uiso 1 1 d D
H13B H 1.009(5) 0.396(8) -0.486(6) 0.050 Uiso 1 1 d D
N1 N 1.2506(8) 0.4159(7) -0.9999(6) 0.034(2) Uani 1 1 d .
N2 N 1.2285(8) 0.1997(7) -0.8900(7) 0.040(2) Uani 1 1 d .
N3 N 0.8033(7) 0.3796(6) -0.5886(6) 0.0260(19) Uani 1 1 d .
N4 N 0.7412(7) 0.1677(6) -0.4948(6) 0.0233(18) Uani 1 1 d .
C1 C 1.2635(10) 0.5186(10) -1.0546(7) 0.039(3) Uani 1 1 d .
H1 H 1.3294 0.5559 -1.0481 0.047 Uiso 1 1 calc R
C2 C 1.1834(12) 0.5774(11) -1.1237(8) 0.053(4) Uani 1 1 d .
H2 H 1.1955 0.6515 -1.1607 0.064 Uiso 1 1 calc R
C3 C 1.0901(13) 0.5237(11) -1.1343(9) 0.065(4) Uani 1 1 d .
H3 H 1.0359 0.5613 -1.1788 0.078 Uiso 1 1 calc R
C4 C 1.0722(11) 0.4121(11) -1.0798(9) 0.055(4) Uani 1 1 d .
C5 C 0.9767(13) 0.3474(14) -1.0862(11) 0.078(5) Uani 1 1 d .
H5 H 0.9215 0.3799 -1.1311 0.093 Uiso 1 1 calc R
C6 C 0.9630(14) 0.2414(14) -1.0299(11) 0.080(5) Uani 1 1 d .
H6 H 0.8964 0.2033 -1.0344 0.096 Uiso 1 1 calc R
C7 C 1.0497(11) 0.1850(10) -0.9624(9) 0.050(3) Uani 1 1 d .
C8 C 1.0411(13) 0.0748(11) -0.9030(11) 0.069(4) Uani 1 1 d .
H8 H 0.9779 0.0328 -0.9070 0.083 Uiso 1 1 calc R
C9 C 1.1229(13) 0.0283(11) -0.8399(11) 0.070(4) Uani 1 1 d .
H9 H 1.1176 -0.0456 -0.8002 0.084 Uiso 1 1 calc R
C10 C 1.2163(11) 0.0937(10) -0.8352(8) 0.044(3) Uani 1 1 d .
H10 H 1.2730 0.0614 -0.7914 0.053 Uiso 1 1 calc R
C11 C 1.1428(10) 0.2458(9) -0.9516(7) 0.036(3) Uani 1 1 d .
C12 C 1.1564(10) 0.3606(9) -1.0104(7) 0.035(3) Uani 1 1 d .
C13 C 1.5744(9) 0.1739(9) -0.8170(7) 0.030(3) Uani 1 1 d .
C14 C 1.6743(8) 0.0857(7) -0.7819(6) 0.020(2) Uani 1 1 d .
C15 C 1.6878(10) -0.0074(9) -0.8079(9) 0.041(3) Uani 1 1 d .
H15 H 1.6383 -0.0127 -0.8515 0.049 Uiso 1 1 calc R
C16 C 1.7734(11) -0.0942(8) -0.7709(8) 0.042(3) Uani 1 1 d .
H16 H 1.7797 -0.1572 -0.7885 0.050 Uiso 1 1 calc R
C17 C 1.8496(10) -0.0857(8) -0.7073(7) 0.032(3) Uani 1 1 d .
H17 H 1.9041 -0.1446 -0.6793 0.039 Uiso 1 1 calc R
C18 C 1.8435(9) 0.0112(8) -0.6860(7) 0.027(2) Uani 1 1 d .
C19 C 1.9336(8) 0.0228(7) -0.6223(6) 0.019(2) Uani 1 1 d .
C20 C 1.7552(8) 0.0963(7) -0.7221(6) 0.021(2) Uani 1 1 d .
H20 H 1.7503 0.1604 -0.7062 0.025 Uiso 1 1 calc R
C21 C 1.2261(9) 0.2331(8) -0.6617(7) 0.029(2) Uani 1 1 d .
C22 C 1.1428(10) 0.3275(9) -0.7210(7) 0.030(2) Uani 1 1 d .
C23 C 0.8320(10) 0.4858(8) -0.6348(8) 0.038(3) Uani 1 1 d .
H23 H 0.9163 0.5023 -0.6464 0.046 Uiso 1 1 calc R
C24 C 0.7464(11) 0.5720(9) -0.6663(9) 0.046(3) Uani 1 1 d U
H24 H 0.7726 0.6438 -0.6994 0.055 Uiso 1 1 calc R
C25 C 0.6216(11) 0.5502(9) -0.6482(9) 0.049(3) Uani 1 1 d .
H25 H 0.5616 0.6076 -0.6676 0.059 Uiso 1 1 calc R
C26 C 0.5848(10) 0.4416(8) -0.6005(8) 0.032(3) Uani 1 1 d .
C27 C 0.4574(11) 0.4110(10) -0.5762(9) 0.049(3) Uani 1 1 d .
H27 H 0.3948 0.4658 -0.5955 0.059 Uiso 1 1 calc R
C28 C 0.4236(10) 0.3060(9) -0.5264(8) 0.041(3) Uani 1 1 d .
H28 H 0.3391 0.2900 -0.5118 0.049 Uiso 1 1 calc R
C29 C 0.5184(9) 0.2182(8) -0.4954(7) 0.031(2) Uani 1 1 d .
C30 C 0.4894(10) 0.1101(8) -0.4426(7) 0.034(3) Uani 1 1 d .
H30 H 0.4062 0.0907 -0.4234 0.041 Uiso 1 1 calc R
C31 C 0.5854(10) 0.0315(9) -0.4189(8) 0.039(3) Uani 1 1 d .
H31 H 0.5680 -0.0424 -0.3847 0.047 Uiso 1 1 calc R
C32 C 0.7090(10) 0.0633(8) -0.4464(8) 0.032(3) Uani 1 1 d .
H32 H 0.7728 0.0087 -0.4301 0.038 Uiso 1 1 calc R
C33 C 0.6458(9) 0.2449(7) -0.5181(7) 0.021(2) Uani 1 1 d .
C34 C 0.6797(9) 0.3588(8) -0.5707(7) 0.025(2) Uani 1 1 d .
C35 C 0.8381(9) 0.3234(8) -0.3563(7) 0.027(2) Uani 1 1 d .
C36 C 0.7306(9) 0.2965(8) -0.2781(7) 0.025(2) Uani 1 1 d .
C37 C 0.6730(11) 0.1961(9) -0.2546(8) 0.042(3) Uani 1 1 d .
H37 H 0.6985 0.1491 -0.2897 0.050 Uiso 1 1 calc R
C38 C 0.5778(13) 0.1671(11) -0.1789(10) 0.063(4) Uani 1 1 d .
H38 H 0.5371 0.1015 -0.1645 0.076 Uiso 1 1 calc R
C39 C 0.5426(10) 0.2345(9) -0.1244(8) 0.043(3) Uani 1 1 d U
H39 H 0.4818 0.2120 -0.0712 0.051 Uiso 1 1 calc R
C40 C 0.5981(9) 0.3368(8) -0.1488(7) 0.030(2) Uani 1 1 d .
C41 C 0.6922(9) 0.3655(8) -0.2258(7) 0.024(2) Uani 1 1 d .
H41 H 0.7301 0.4329 -0.2426 0.028 Uiso 1 1 calc R
C42 C 0.5596(9) 0.4104(8) -0.0907(7) 0.024(2) Uani 1 1 d .

loop_
_atom_site_aniso_label
_atom_site_aniso_U_11
_atom_site_aniso_U_22
_atom_site_aniso_U_33
_atom_site_aniso_U_23
_atom_site_aniso_U_13
_atom_site_aniso_U_12
Yb1 0.0188(2) 0.0252(3) 0.0182(2) -0.00206(19) 0.00017(18) 0.00253(19)
Yb2 0.0191(2) 0.0164(2) 0.0182(2) -0.00450(18) -0.00013(17) 0.00130(18)
O1 0.030(4) 0.043(4) 0.017(4) 0.005(3) 0.013(3) 0.011(4)
O2 0.029(4) 0.035(4) 0.027(4) -0.003(3) 0.001(3) 0.013(3)
O3 0.026(4) 0.018(3) 0.023(4) -0.004(3) -0.002(3) 0.005(3)
O4 0.029(4) 0.028(4) 0.021(4) 0.003(3) 0.002(3) 0.004(3)
O5 0.021(4) 0.025(4) 0.040(4) -0.011(3) -0.012(3) 0.001(3)
O6 0.023(4) 0.030(4) 0.040(4) -0.011(3) -0.010(3) 0.003(3)
O7 0.024(4) 0.025(4) 0.024(4) -0.005(3) -0.006(3) 0.008(3)
O8 0.032(4) 0.028(4) 0.020(4) -0.005(3) -0.011(3) 0.002(3)
O9 0.038(4) 0.023(4) 0.026(4) -0.011(3) 0.006(3) -0.005(3)
O10 0.062(6) 0.027(4) 0.052(5) -0.019(4) 0.025(4) -0.020(4)
O11 0.033(4) 0.038(4) 0.023(4) -0.008(3) 0.010(3) 0.003(3)
O12 0.049(5) 0.033(4) 0.025(4) -0.013(3) 0.009(3) 0.001(4)
O13 0.027(4) 0.039(5) 0.044(5) -0.026(4) -0.005(3) -0.001(4)
N1 0.028(5) 0.035(5) 0.031(5) 0.000(4) -0.007(4) 0.000(4)
N2 0.032(5) 0.032(5) 0.049(6) -0.004(5) -0.007(5) 0.004(4)
N3 0.023(5) 0.020(4) 0.028(5) -0.005(4) 0.005(4) 0.004(4)
N4 0.020(4) 0.020(4) 0.030(5) -0.010(4) -0.006(4) 0.008(4)
C1 0.032(6) 0.052(8) 0.028(6) -0.007(6) -0.004(5) 0.002(6)
C2 0.044(8) 0.054(8) 0.037(7) 0.018(6) -0.012(6) 0.005(7)
C3 0.052(9) 0.066(9) 0.047(8) 0.021(7) -0.019(7) -0.003(8)
C4 0.038(7) 0.079(10) 0.039(7) -0.005(7) -0.012(6) -0.005(7)
C5 0.046(9) 0.110(13) 0.061(10) 0.004(9) -0.030(8) -0.015(9)
C6 0.062(10) 0.103(13) 0.076(12) -0.014(10) -0.044(9) -0.012(10)
C7 0.041(7) 0.052(8) 0.059(9) -0.017(7) -0.014(6) -0.010(6)
C8 0.055(9) 0.057(9) 0.093(12) -0.012(9) -0.027(9) -0.015(8)
C9 0.056(9) 0.035(8) 0.098(12) -0.002(8) 0.005(9) -0.010(7)
C10 0.049(8) 0.045(7) 0.035(7) -0.006(6) -0.010(6) -0.001(6)
C11 0.031(6) 0.049(7) 0.025(6) -0.010(5) -0.004(5) 0.000(5)
C12 0.030(6) 0.045(7) 0.023(6) -0.006(5) 0.004(5) -0.004(5)
C13 0.022(6) 0.031(6) 0.021(5) 0.009(5) 0.002(4) 0.003(5)
C14 0.014(5) 0.019(5) 0.024(5) -0.002(4) -0.006(4) 0.004(4)
C15 0.030(6) 0.039(7) 0.060(8) -0.016(6) -0.024(6) -0.002(5)
C16 0.062(8) 0.019(6) 0.057(8) -0.022(6) -0.030(7) 0.011(6)
C17 0.030(6) 0.020(5) 0.041(7) 0.001(5) -0.017(5) 0.004(5)
C18 0.027(6) 0.024(6) 0.025(6) -0.003(5) -0.002(4) -0.001(5)
C19 0.020(5) 0.020(5) 0.012(5) -0.003(4) 0.003(4) 0.007(4)
C20 0.021(5) 0.017(5) 0.024(5) -0.008(4) -0.001(4) 0.004(4)
C21 0.025(6) 0.032(6) 0.023(6) -0.003(5) 0.004(5) -0.007(5)
C22 0.030(6) 0.038(6) 0.020(6) -0.009(5) 0.003(5) -0.002(5)
C23 0.034(6) 0.021(6) 0.052(7) -0.003(5) 0.001(6) -0.012(5)
C24 0.046(6) 0.017(5) 0.058(7) 0.007(5) -0.002(5) -0.001(5)
C25 0.041(7) 0.023(6) 0.077(10) -0.013(6) -0.007(7) 0.013(6)
C26 0.033(6) 0.026(6) 0.039(7) -0.014(5) -0.006(5) 0.007(5)
C27 0.032(7) 0.049(8) 0.059(8) -0.020(7) 0.001(6) 0.027(6)
C28 0.019(6) 0.049(8) 0.057(8) -0.017(6) -0.016(5) 0.003(5)
C29 0.017(5) 0.034(6) 0.035(6) -0.006(5) -0.005(5) 0.005(5)
C30 0.030(6) 0.028(6) 0.039(7) -0.006(5) 0.003(5) -0.007(5)
C31 0.029(6) 0.027(6) 0.058(8) -0.008(6) -0.002(6) -0.009(5)
C32 0.028(6) 0.021(6) 0.047(7) -0.014(5) -0.004(5) 0.008(5)
C33 0.024(5) 0.018(5) 0.023(5) -0.008(4) 0.000(4) -0.003(4)
C34 0.019(5) 0.030(6) 0.032(6) -0.016(5) -0.010(4) 0.011(4)
C35 0.029(6) 0.029(6) 0.022(5) -0.009(5) 0.001(4) -0.003(5)
C36 0.027(6) 0.032(6) 0.021(5) -0.014(5) 0.001(4) -0.005(5)
C37 0.049(7) 0.032(6) 0.049(7) -0.022(6) 0.006(6) -0.013(6)
C38 0.069(10) 0.057(9) 0.071(10) -0.039(8) 0.033(8) -0.037(8)
C39 0.036(6) 0.038(6) 0.048(6) -0.012(5) 0.021(5) -0.025(5)
C40 0.029(6) 0.028(6) 0.029(6) -0.010(5) 0.004(5) 0.002(5)
C41 0.020(5) 0.020(5) 0.027(6) -0.009(4) 0.011(4) -0.002(4)
C42 0.023(5) 0.018(5) 0.025(6) 0.001(4) 0.003(4) -0.005(4)

loop_
_atom_type_symbol
_atom_type_description
_atom_type_scat_dispersion_real
_atom_type_scat_dispersion_imag
_atom_type_scat_source
C C 0.0033 0.0016 'International Tables Vol C Tables 4.2.6.8 and 6.1.1.4'
H H 0.0000 0.0000 'International Tables Vol C Tables 4.2.6.8 and 6.1.1.4'
N N 0.0061 0.0033 'International Tables Vol C Tables 4.2.6.8 and 6.1.1.4'
O O 0.0106 0.0060 'International Tables Vol C Tables 4.2.6.8 and 6.1.1.4'
Yb Yb -0.3850 5.5486 'International Tables Vol C Tables 4.2.6.8 and 6.1.1.4'

loop_
_geom_angle_atom_site_label_1
_geom_angle_atom_site_label_2
_geom_angle_atom_site_label_3
_geom_angle
_geom_angle_site_symmetry_1
_geom_angle_site_symmetry_3
O11 Yb1 O12 84.8(2) 1_654 2_764
O11 Yb1 O1 139.2(2) 1_654 .
O12 Yb1 O1 76.7(3) 2_764 .
O11 Yb1 O6 79.5(2) 1_654 .
O12 Yb1 O6 139.1(3) 2_764 .
O1 Yb1 O6 136.2(2) . .
O11 Yb1 O2 152.5(2) 1_654 .
O12 Yb1 O2 104.7(2) 2_764 .
O1 Yb1 O2 68.3(2) . .
O6 Yb1 O2 76.6(2) . .
O11 Yb1 O5 80.9(2) 1_654 .
O12 Yb1 O5 84.9(2) 2_764 .
O1 Yb1 O5 132.0(2) . .
O6 Yb1 O5 55.6(2) . .
O2 Yb1 O5 74.5(2) . .
O11 Yb1 N1 71.8(3) 1_654 .
O12 Yb1 N1 87.2(3) 2_764 .
O1 Yb1 N1 71.2(3) . .
O6 Yb1 N1 122.2(3) . .
O2 Yb1 N1 133.3(3) . .
O5 Yb1 N1 152.2(3) . .
O11 Yb1 N2 102.8(3) 1_654 .
O12 Yb1 N2 147.0(3) 2_764 .
O1 Yb1 N2 76.9(3) . .
O6 Yb1 N2 73.7(3) . .
O2 Yb1 N2 83.4(3) . .
O5 Yb1 N2 127.8(3) . .
N1 Yb1 N2 65.7(3) . .
O11 Yb1 C13 79.9(3) 1_654 .
O12 Yb1 C13 112.2(3) 2_764 .
O1 Yb1 C13 140.9(3) . .
O6 Yb1 C13 27.9(3) . .
O2 Yb1 C13 72.6(3) . .
O5 Yb1 C13 27.7(3) . .
N1 Yb1 C13 144.0(3) . .
N2 Yb1 C13 100.7(3) . .
O11 Yb1 C22 159.1(3) 1_654 .
O12 Yb1 C22 86.9(3) 2_764 .
O1 Yb1 C22 20.0(2) . .
O6 Yb1 C22 118.5(3) . .
O2 Yb1 C22 48.4(2) . .
O5 Yb1 C22 117.5(2) . .
N1 Yb1 C22 88.6(3) . .
N2 Yb1 C22 74.6(3) . .
C13 Yb1 C22 121.1(3) . .
O11 Yb1 C21 172.7(3) 1_654 .
O12 Yb1 C21 98.4(3) 2_764 .
O1 Yb1 C21 48.1(2) . .
O6 Yb1 C21 93.9(3) . .
O2 Yb1 C21 20.2(2) . .
O5 Yb1 C21 92.8(2) . .
N1 Yb1 C21 114.7(3) . .
N2 Yb1 C21 78.0(3) . .
C13 Yb1 C21 92.8(3) . .
C22 Yb1 C21 28.2(2) . .
O7 Yb2 O8 84.2(2) 2_854 1_455
O7 Yb2 O9 76.8(2) 2_854 .
O8 Yb2 O9 140.3(2) 1_455 .
O7 Yb2 O4 143.6(2) 2_854 .
O8 Yb2 O4 78.6(2) 1_455 .
O9 Yb2 O4 134.4(2) . .
O7 Yb2 O13 109.3(2) 2_854 .
O8 Yb2 O13 149.0(2) 1_455 .
O9 Yb2 O13 70.7(2) . .
O4 Yb2 O13 74.3(3) . .
O7 Yb2 O3 76.8(2) 2_854 .
O8 Yb2 O3 80.4(2) 1_455 .
O9 Yb2 O3 127.0(2) . .
O4 Yb2 O3 68.9(2) . .
O13 Yb2 O3 76.0(2) . .
O7 Yb2 N4 85.4(2) 2_854 .
O8 Yb2 N4 72.5(2) 1_455 .
O9 Yb2 N4 71.4(2) . .
O4 Yb2 N4 118.6(2) . .
O13 Yb2 N4 134.5(2) . .
O3 Yb2 N4 149.0(2) . .
O7 Yb2 N3 146.0(2) 2_854 .
O8 Yb2 N3 100.2(2) 1_455 .
O9 Yb2 N3 78.8(2) . .
O4 Yb2 N3 69.3(2) . .
O13 Yb2 N3 84.1(3) . .
O3 Yb2 N3 137.1(2) . .
N4 Yb2 N3 64.4(2) . .
O7 Yb2 C22 123.7(3) 2_854 .
O8 Yb2 C22 75.3(3) 1_455 .
O9 Yb2 C22 143.8(2) . .
O4 Yb2 C22 20.4(2) . .
O13 Yb2 C22 74.0(3) . .
O3 Yb2 C22 48.6(2) . .
N4 Yb2 C22 133.4(3) . .
N3 Yb2 C22 89.7(3) . .
O7 Yb2 C21 96.1(2) 2_854 .
O8 Yb2 C21 75.4(2) 1_455 .
O9 Yb2 C21 140.5(3) . .
O4 Yb2 C21 48.7(2) . .
O13 Yb2 C21 75.6(3) . .
O3 Yb2 C21 20.4(2) . .
N4 Yb2 C21 147.5(3) . .
N3 Yb2 C21 117.7(3) . .
C22 Yb2 C21 28.3(3) . .
C22 O1 Yb1 119.8(6) . .
C21 O2 Yb1 119.1(6) . .
C21 O3 Yb2 117.2(6) . .
C22 O4 Yb2 120.2(6) . .
C13 O5 Yb1 90.9(6) . .
C13 O6 Yb1 91.6(6) . .
C19 O7 Yb2 158.3(6) . 2_854
C19 O8 Yb2 144.7(6) . 1_655
C35 O9 Yb2 141.6(6) . .
C42 O11 Yb1 166.2(7) . 1_456
C42 O12 Yb1 154.7(7) . 2_764
Yb2 O13 H13A 124(7) . .
Yb2 O13 H13B 97(7) . .
H13A O13 H13B 108(3) . .
C1 N1 C12 118.2(9) . .
C1 N1 Yb1 122.9(7) . .
C12 N1 Yb1 118.7(7) . .
C10 N2 C11 117.2(10) . .
C10 N2 Yb1 123.0(7) . .
C11 N2 Yb1 119.2(7) . .
C23 N3 C34 116.1(9) . .
C23 N3 Yb2 123.5(7) . .
C34 N3 Yb2 120.3(6) . .
C32 N4 C33 116.6(8) . .
C32 N4 Yb2 122.4(6) . .
C33 N4 Yb2 120.8(6) . .
N1 C1 C2 124.0(11) . .
N1 C1 H1 118.0 . .
C2 C1 H1 118.0 . .
C3 C2 C1 118.1(12) . .
C3 C2 H2 120.9 . .
C1 C2 H2 120.9 . .
C2 C3 C4 121.3(12) . .
C2 C3 H3 119.4 . .
C4 C3 H3 119.4 . .
C3 C4 C5 125.6(12) . .
C3 C4 C12 116.3(12) . .
C5 C4 C12 118.0(12) . .
C6 C5 C4 122.4(13) . .
C6 C5 H5 118.8 . .
C4 C5 H5 118.8 . .
C5 C6 C7 121.2(13) . .
C5 C6 H6 119.4 . .
C7 C6 H6 119.4 . .
C8 C7 C11 117.7(11) . .
C8 C7 C6 123.7(12) . .
C11 C7 C6 118.4(12) . .
C9 C8 C7 120.7(13) . .
C9 C8 H8 119.7 . .
C7 C8 H8 119.7 . .
C8 C9 C10 118.3(12) . .
C8 C9 H9 120.9 . .
C10 C9 H9 120.9 . .
N2 C10 C9 123.5(11) . .
N2 C10 H10 118.2 . .
C9 C10 H10 118.2 . .
N2 C11 C7 122.5(11) . .
N2 C11 C12 116.9(10) . .
C7 C11 C12 120.6(10) . .
N1 C12 C4 122.0(10) . .
N1 C12 C11 118.8(9) . .
C4 C12 C11 119.2(10) . .
O5 C13 O6 121.9(9) . .
O5 C13 C14 120.7(9) . .
O6 C13 C14 117.4(9) . .
O5 C13 Yb1 61.4(5) . .
O6 C13 Yb1 60.5(5) . .
C14 C13 Yb1 175.0(7) . .
C15 C14 C20 118.5(8) . .
C15 C14 C13 120.7(9) . .
C20 C14 C13 120.9(9) . .
C14 C15 C16 121.8(10) . .
C14 C15 H15 119.1 . .
C16 C15 H15 119.1 . .
C17 C16 C15 119.4(10) . .
C17 C16 H16 120.3 . .
C15 C16 H16 120.3 . .
C18 C17 C16 119.4(9) . .
C18 C17 H17 120.3 . .
C16 C17 H17 120.3 . .
C17 C18 C20 120.4(9) . .
C17 C18 C19 118.9(9) . .
C20 C18 C19 120.8(9) . .
O7 C19 O8 125.4(9) . .
O7 C19 C18 119.1(8) . .
O8 C19 C18 115.5(8) . .
C14 C20 C18 120.4(9) . .
C14 C20 H20 119.8 . .
C18 C20 H20 119.8 . .
O3 C21 O2 128.3(9) . .
O3 C21 C22 116.3(9) . .
O2 C21 C22 115.3(8) . .
O3 C21 Yb2 42.3(5) . .
O2 C21 Yb2 168.6(7) . .
C22 C21 Yb2 74.4(5) . .
O3 C21 Yb1 168.6(7) . .
O2 C21 Yb1 40.6(5) . .
C22 C21 Yb1 74.8(5) . .
Yb2 C21 Yb1 148.0(4) . .
O1 C22 O4 126.5(10) . .
O1 C22 C21 116.9(9) . .
O4 C22 C21 116.6(8) . .
O1 C22 Yb2 165.5(7) . .
O4 C22 Yb2 39.4(4) . .
C21 C22 Yb2 77.3(5) . .
O1 C22 Yb1 40.2(5) . .
O4 C22 Yb1 165.1(7) . .
C21 C22 Yb1 77.0(5) . .
Yb2 C22 Yb1 152.9(4) . .
N3 C23 C24 124.8(10) . .
N3 C23 H23 117.6 . .
C24 C23 H23 117.6 . .
C25 C24 C23 118.6(10) . .
C25 C24 H24 120.7 . .
C23 C24 H24 120.7 . .
C24 C25 C26 119.6(10) . .
C24 C25 H25 120.2 . .
C26 C25 H25 120.2 . .
C25 C26 C34 117.5(10) . .
C25 C26 C27 123.8(10) . .
C34 C26 C27 118.6(10) . .
C28 C27 C26 122.9(10) . .
C28 C27 H27 118.6 . .
C26 C27 H27 118.6 . .
C27 C28 C29 120.2(10) . .
C27 C28 H28 119.9 . .
C29 C28 H28 119.9 . .
C30 C29 C33 118.4(9) . .
C30 C29 C28 122.8(10) . .
C33 C29 C28 118.8(9) . .
C31 C30 C29 118.9(10) . .
C31 C30 H30 120.6 . .
C29 C30 H30 120.6 . .
C30 C31 C32 119.4(10) . .
C30 C31 H31 120.3 . .
C32 C31 H31 120.3 . .
N4 C32 C31 123.6(9) . .
N4 C32 H32 118.2 . .
C31 C32 H32 118.2 . .
N4 C33 C29 123.0(8) . .
N4 C33 C34 117.1(8) . .
C29 C33 C34 119.9(9) . .
N3 C34 C26 123.2(9) . .
N3 C34 C33 117.2(8) . .
C26 C34 C33 119.5(9) . .
O10 C35 O9 122.7(9) . .
O10 C35 C36 119.9(9) . .
O9 C35 C36 117.3(9) . .
C41 C36 C37 119.8(9) . .
C41 C36 C35 121.4(9) . .
C37 C36 C35 118.7(9) . .
C38 C37 C36 119.5(10) . .
C38 C37 H37 120.3 . .
C36 C37 H37 120.3 . .
C39 C38 C37 120.6(11) . .
C39 C38 H38 119.7 . .
C37 C38 H38 119.7 . .
C38 C39 C40 120.2(10) . .
C38 C39 H39 119.9 . .
C40 C39 H39 119.9 . .
C41 C40 C39 118.4(9) . .
C41 C40 C42 121.1(9) . .
C39 C40 C42 120.5(9) . .
C36 C41 C40 121.3(9) . .
C36 C41 H41 119.3 . .
C40 C41 H41 119.3 . .
O12 C42 O11 125.8(9) . .
O12 C42 C40 117.0(9) . .
O11 C42 C40 117.2(8) . .

loop_
_geom_bond_atom_site_label_1
_geom_bond_atom_site_label_2
_geom_bond_distance
_geom_bond_site_symmetry_2
Yb1 O11 2.228(6) 1_654
Yb1 O12 2.230(7) 2_764
Yb1 O1 2.329(6) .
Yb1 O6 2.351(6) .
Yb1 O2 2.357(7) .
Yb1 O5 2.370(6) .
Yb1 N1 2.489(8) .
Yb1 N2 2.496(9) .
Yb1 C13 2.699(10) .
Yb1 C22 3.131(10) .
Yb1 C21 3.162(10) .
Yb2 O7 2.229(6) 2_854
Yb2 O8 2.263(6) 1_455
Yb2 O9 2.269(6) .
Yb2 O4 2.291(6) .
Yb2 O13 2.388(7) .
Yb2 O3 2.393(6) .
Yb2 N4 2.512(8) .
Yb2 N3 2.530(7) .
Yb2 C22 3.120(10) .
Yb2 C21 3.159(10) .
O1 C22 1.235(11) .
O2 C21 1.252(11) .
O3 C21 1.240(11) .
O4 C22 1.258(11) .
O5 C13 1.255(12) .
O6 C13 1.263(12) .
O7 C19 1.228(10) .
O7 Yb2 2.229(6) 2_854
O8 C19 1.274(10) .
O8 Yb2 2.263(6) 1_655
O9 C35 1.276(11) .
O10 C35 1.251(11) .
O11 C42 1.256(11) .
O11 Yb1 2.228(6) 1_456
O12 C42 1.242(10) .
O12 Yb1 2.230(7) 2_764
O13 H13A 0.86(2) .
O13 H13B 0.86(2) .
N1 C1 1.296(13) .
N1 C12 1.352(13) .
N2 C10 1.330(13) .
N2 C11 1.356(13) .
N3 C23 1.340(12) .
N3 C34 1.352(12) .
N4 C32 1.334(12) .
N4 C33 1.356(11) .
C1 C2 1.415(14) .
C1 H1 0.9300 .
C2 C3 1.331(17) .
C2 H2 0.9300 .
C3 C4 1.396(17) .
C3 H3 0.9300 .
C4 C5 1.419(18) .
C4 C12 1.431(15) .
C5 C6 1.337(19) .
C5 H5 0.9300 .
C6 C7 1.442(17) .
C6 H6 0.9300 .
C7 C8 1.389(17) .
C7 C11 1.392(15) .
C8 C9 1.341(18) .
C8 H8 0.9300 .
C9 C10 1.398(17) .
C9 H9 0.9300 .
C10 H10 0.9300 .
C11 C12 1.439(14) .
C13 C14 1.500(12) .
C14 C15 1.372(14) .
C14 C20 1.392(12) .
C15 C16 1.391(14) .
C15 H15 0.9300 .
C16 C17 1.391(14) .
C16 H16 0.9300 .
C17 C18 1.383(13) .
C17 H17 0.9300 .
C18 C20 1.394(12) .
C18 C19 1.515(13) .
C20 H20 0.9300 .
C21 C22 1.535(14) .
C23 C24 1.370(14) .
C23 H23 0.9300 .
C24 C25 1.368(16) .
C24 H24 0.9300 .
C25 C26 1.392(14) .
C25 H25 0.9300 .
C26 C34 1.408(13) .
C26 C27 1.423(15) .
C27 C28 1.348(15) .
C27 H27 0.9300 .
C28 C29 1.447(13) .
C28 H28 0.9300 .
C29 C30 1.377(13) .
C29 C33 1.409(13) .
C30 C31 1.373(14) .
C30 H30 0.9300 .
C31 C32 1.390(14) .
C31 H31 0.9300 .
C32 H32 0.9300 .
C33 C34 1.452(13) .
C35 C36 1.489(13) .
C36 C41 1.375(13) .
C36 C37 1.393(13) .
C37 C38 1.380(15) .
C37 H37 0.9300 .
C38 C39 1.379(15) .
C38 H38 0.9300 .
C39 C40 1.403(13) .
C39 H39 0.9300 .
C40 C41 1.384(13) .
C40 C42 1.490(13) .
C41 H41 0.9300 .

loop_
_geom_torsion_atom_site_label_1
_geom_torsion_atom_site_label_2
_geom_torsion_atom_site_label_3
_geom_torsion_atom_site_label_4
_geom_torsion
_geom_torsion_site_symmetry_1
O11 Yb1 O1 C22 175.6(7) 1_654
O12 Yb1 O1 C22 -119.0(8) 2_764
O6 Yb1 O1 C22 32.1(9) .
O2 Yb1 O1 C22 -7.0(8) .
O5 Yb1 O1 C22 -48.7(9) .
N1 Yb1 O1 C22 149.3(8) .
N2 Yb1 O1 C22 80.9(8) .
C13 Yb1 O1 C22 -10.0(10) .
C21 Yb1 O1 C22 -4.6(7) .
O11 Yb1 O2 C21 -178.4(7) 1_654
O12 Yb1 O2 C21 74.2(8) 2_764
O1 Yb1 O2 C21 5.3(7) .
O6 Yb1 O2 C21 -148.0(8) .
O5 Yb1 O2 C21 154.5(8) .
N1 Yb1 O2 C21 -26.1(9) .
N2 Yb1 O2 C21 -73.2(8) .
C13 Yb1 O2 C21 -176.7(8) .
C22 Yb1 O2 C21 2.1(7) .
O7 Yb2 O3 C21 159.9(7) 2_854
O8 Yb2 O3 C21 73.6(7) 1_455
O9 Yb2 O3 C21 -138.1(7) .
O4 Yb2 O3 C21 -7.7(7) .
O13 Yb2 O3 C21 -86.0(7) .
N4 Yb2 O3 C21 103.1(8) .
N3 Yb2 O3 C21 -21.1(8) .
C22 Yb2 O3 C21 -5.1(7) .
O7 Yb2 O4 C22 -15.1(10) 2_854
O8 Yb2 O4 C22 -78.5(8) 1_455
O9 Yb2 O4 C22 127.2(7) .
O13 Yb2 O4 C22 86.3(8) .
O3 Yb2 O4 C22 5.5(7) .
N4 Yb2 O4 C22 -141.2(7) .
N3 Yb2 O4 C22 175.8(8) .
C21 Yb2 O4 C22 1.9(7) .
O11 Yb1 O5 C13 -85.5(6) 1_654
O12 Yb1 O5 C13 -171.0(6) 2_764
O1 Yb1 O5 C13 122.0(6) .
O6 Yb1 O5 C13 -2.0(5) .
O2 Yb1 O5 C13 82.1(6) .
N1 Yb1 O5 C13 -96.9(8) .
N2 Yb1 O5 C13 13.7(7) .
C22 Yb1 O5 C13 105.2(6) .
C21 Yb1 O5 C13 90.7(6) .
O11 Yb1 O6 C13 88.1(6) 1_654
O12 Yb1 O6 C13 18.8(7) 2_764
O1 Yb1 O6 C13 -115.2(6) .
O2 Yb1 O6 C13 -78.2(6) .
O5 Yb1 O6 C13 2.0(5) .
N1 Yb1 O6 C13 148.7(5) .
N2 Yb1 O6 C13 -165.1(6) .
C22 Yb1 O6 C13 -103.3(6) .
C21 Yb1 O6 C13 -88.8(6) .
O7 Yb2 O9 C35 165.0(11) 2_854
O8 Yb2 O9 C35 -131.3(10) 1_455
O4 Yb2 O9 C35 6.9(12) .
O13 Yb2 O9 C35 48.8(10) .
O3 Yb2 O9 C35 103.0(10) .
N4 Yb2 O9 C35 -105.4(11) .
N3 Yb2 O9 C35 -38.8(10) .
C22 Yb2 O9 C35 34.8(12) .
C21 Yb2 O9 C35 81.5(11) .
O11 Yb1 N1 C1 -63.9(9) 1_654
O12 Yb1 N1 C1 21.5(9) 2_764
O1 Yb1 N1 C1 98.4(9) .
O6 Yb1 N1 C1 -128.3(8) .
O2 Yb1 N1 C1 129.1(8) .
O5 Yb1 N1 C1 -52.1(11) .
N2 Yb1 N1 C1 -177.9(10) .
C13 Yb1 N1 C1 -103.9(9) .
C22 Yb1 N1 C1 108.4(9) .
C21 Yb1 N1 C1 119.5(8) .
O11 Yb1 N1 C12 121.0(8) 1_654
O12 Yb1 N1 C12 -153.6(8) 2_764
O1 Yb1 N1 C12 -76.7(8) .
O6 Yb1 N1 C12 56.7(8) .
O2 Yb1 N1 C12 -45.9(9) .
O5 Yb1 N1 C12 132.9(7) .
N2 Yb1 N1 C12 7.1(7) .
C13 Yb1 N1 C12 81.1(9) .
C22 Yb1 N1 C12 -66.6(8) .
C21 Yb1 N1 C12 -55.5(8) .
O11 Yb1 N2 C10 117.9(9) 1_654
O12 Yb1 N2 C10 -141.7(8) 2_764
O1 Yb1 N2 C10 -104.0(9) .
O6 Yb1 N2 C10 43.0(9) .
O2 Yb1 N2 C10 -34.9(9) .
O5 Yb1 N2 C10 29.6(10) .
N1 Yb1 N2 C10 -179.1(10) .
C13 Yb1 N2 C10 36.0(9) .
C22 Yb1 N2 C10 -83.5(9) .
C21 Yb1 N2 C10 -54.6(9) .
O11 Yb1 N2 C11 -70.9(8) 1_654
O12 Yb1 N2 C11 29.4(11) 2_764
O1 Yb1 N2 C11 67.1(8) .
O6 Yb1 N2 C11 -145.8(8) .
O2 Yb1 N2 C11 136.3(8) .
O5 Yb1 N2 C11 -159.3(7) .
N1 Yb1 N2 C11 -8.0(7) .
C13 Yb1 N2 C11 -152.9(8) .
C22 Yb1 N2 C11 87.6(8) .
C21 Yb1 N2 C11 116.5(8) .
O7 Yb2 N3 C23 149.6(7) 2_854
O8 Yb2 N3 C23 -115.6(8) 1_455
O9 Yb2 N3 C23 104.9(8) .
O4 Yb2 N3 C23 -42.0(8) .
O13 Yb2 N3 C23 33.4(8) .
O3 Yb2 N3 C23 -28.7(10) .
N4 Yb2 N3 C23 179.5(9) .
C22 Yb2 N3 C23 -40.6(8) .
C21 Yb2 N3 C23 -36.8(9) .
O7 Yb2 N3 C34 -28.3(10) 2_854
O8 Yb2 N3 C34 66.5(7) 1_455
O9 Yb2 N3 C34 -73.0(7) .
O4 Yb2 N3 C34 140.1(8) .
O13 Yb2 N3 C34 -144.5(7) .
O3 Yb2 N3 C34 153.4(6) .
N4 Yb2 N3 C34 1.6(7) .
C22 Yb2 N3 C34 141.5(7) .
C21 Yb2 N3 C34 145.3(7) .
O7 Yb2 N4 C32 -14.6(7) 2_854
O8 Yb2 N4 C32 70.8(7) 1_455
O9 Yb2 N4 C32 -92.2(8) .
O4 Yb2 N4 C32 136.6(7) .
O13 Yb2 N4 C32 -127.3(7) .
O3 Yb2 N4 C32 40.3(10) .
N3 Yb2 N4 C32 -178.4(8) .
C22 Yb2 N4 C32 119.2(8) .
C21 Yb2 N4 C32 79.6(9) .
O7 Yb2 N4 C33 160.6(7) 2_854
O8 Yb2 N4 C33 -114.0(7) 1_455
O9 Yb2 N4 C33 83.0(7) .
O4 Yb2 N4 C33 -48.2(7) .
O13 Yb2 N4 C33 47.9(8) .
O3 Yb2 N4 C33 -144.6(6) .
N3 Yb2 N4 C33 -3.2(6) .
C22 Yb2 N4 C33 -65.7(8) .
C21 Yb2 N4 C33 -105.2(7) .
C12 N1 C1 C2 1.3(17) .
Yb1 N1 C1 C2 -173.8(9) .
N1 C1 C2 C3 -1.0(19) .
C1 C2 C3 C4 -1(2) .
C2 C3 C4 C5 -179.5(15) .
C2 C3 C4 C12 2(2) .
C3 C4 C5 C6 -178.2(16) .
C12 C4 C5 C6 0(2) .
C4 C5 C6 C7 -3(3) .
C5 C6 C7 C8 -179.3(16) .
C5 C6 C7 C11 5(2) .
C11 C7 C8 C9 -2(2) .
C6 C7 C8 C9 -178.1(15) .
C7 C8 C9 C10 0(2) .
C11 N2 C10 C9 1.6(18) .
Yb1 N2 C10 C9 172.9(10) .
C8 C9 C10 N2 0(2) .
C10 N2 C11 C7 -3.8(17) .
Yb1 N2 C11 C7 -175.4(9) .
C10 N2 C11 C12 179.8(10) .
Yb1 N2 C11 C12 8.2(13) .
C8 C7 C11 N2 4.1(19) .
C6 C7 C11 N2 -179.9(12) .
C8 C7 C11 C12 -179.6(12) .
C6 C7 C11 C12 -3.5(18) .
C1 N1 C12 C4 0.2(16) .
Yb1 N1 C12 C4 175.5(9) .
C1 N1 C12 C11 178.6(10) .
Yb1 N1 C12 C11 -6.1(13) .
C3 C4 C12 N1 -1.9(18) .
C5 C4 C12 N1 179.6(12) .
C3 C4 C12 C11 179.7(11) .
C5 C4 C12 C11 1.2(18) .
N2 C11 C12 N1 -1.3(15) .
C7 C11 C12 N1 -177.8(10) .
N2 C11 C12 C4 177.1(10) .
C7 C11 C12 C4 0.6(17) .
Yb1 O5 C13 O6 3.6(10) .
Yb1 O5 C13 C14 -174.8(8) .
Yb1 O6 C13 O5 -3.7(10) .
Yb1 O6 C13 C14 174.8(7) .
O11 Yb1 C13 O5 89.7(6) 1_654
O12 Yb1 C13 O5 9.7(6) 2_764
O1 Yb1 C13 O5 -86.6(7) .
O6 Yb1 C13 O5 176.5(9) .
O2 Yb1 C13 O5 -89.5(6) .
N1 Yb1 C13 O5 128.0(6) .
N2 Yb1 C13 O5 -169.0(6) .
C22 Yb1 C13 O5 -90.6(6) .
C21 Yb1 C13 O5 -90.7(6) .
O11 Yb1 C13 O6 -86.8(6) 1_654
O12 Yb1 C13 O6 -166.8(5) 2_764
O1 Yb1 C13 O6 96.9(7) .
O2 Yb1 C13 O6 94.0(6) .
O5 Yb1 C13 O6 -176.5(9) .
N1 Yb1 C13 O6 -48.5(8) .
N2 Yb1 C13 O6 14.5(6) .
C22 Yb1 C13 O6 92.9(6) .
C21 Yb1 C13 O6 92.9(6) .
O11 Yb1 C13 C14 -154(9) 1_654
O12 Yb1 C13 C14 126(9) 2_764
O1 Yb1 C13 C14 30(9) .
O6 Yb1 C13 C14 -67(9) .
O2 Yb1 C13 C14 27(9) .
O5 Yb1 C13 C14 117(9) .
N1 Yb1 C13 C14 -115(9) .
N2 Yb1 C13 C14 -52(9) .
C22 Yb1 C13 C14 26(9) .
C21 Yb1 C13 C14 26(9) .
O5 C13 C14 C15 -166.9(10) .
O6 C13 C14 C15 14.6(14) .
Yb1 C13 C14 C15 79(9) .
O5 C13 C14 C20 13.2(14) .
O6 C13 C14 C20 -165.3(9) .
Yb1 C13 C14 C20 -101(9) .
C20 C14 C15 C16 4.6(16) .
C13 C14 C15 C16 -175.2(10) .
C14 C15 C16 C17 -1.4(18) .
C15 C16 C17 C18 -3.4(17) .
C16 C17 C18 C20 4.8(16) .
C16 C17 C18 C19 -175.5(10) .
Yb2 O7 C19 O8 111.5(17) 2_854
Yb2 O7 C19 C18 -71.8(19) 2_854
Yb2 O8 C19 O7 -40.4(16) 1_655
Yb2 O8 C19 C18 142.7(8) 1_655
C17 C18 C19 O7 -11.9(14) .
C20 C18 C19 O7 167.7(9) .
C17 C18 C19 O8 165.1(9) .
C20 C18 C19 O8 -15.2(13) .
C15 C14 C20 C18 -3.1(14) .
C13 C14 C20 C18 176.7(8) .
C17 C18 C20 C14 -1.6(14) .
C19 C18 C20 C14 178.8(8) .
Yb2 O3 C21 O2 -171.0(9) .
Yb2 O3 C21 C22 8.8(11) .
Yb2 O3 C21 Yb1 -159(3) .
Yb1 O2 C21 O3 176.3(8) .
Yb1 O2 C21 C22 -3.5(12) .
Yb1 O2 C21 Yb2 144(3) .
O7 Yb2 C21 O3 -19.6(7) 2_854
O8 Yb2 C21 O3 -102.1(7) 1_455
O9 Yb2 C21 O3 57.0(8) .
O4 Yb2 C21 O3 170.4(8) .
O13 Yb2 C21 O3 88.7(7) .
N4 Yb2 C21 O3 -110.7(7) .
N3 Yb2 C21 O3 164.0(6) .
C22 Yb2 C21 O3 171.8(11) .
O7 Yb2 C21 O2 19(4) 2_854
O8 Yb2 C21 O2 -64(4) 1_455
O9 Yb2 C21 O2 95(4) .
O4 Yb2 C21 O2 -151(4) .
O13 Yb2 C21 O2 127(4) .
O3 Yb2 C21 O2 38(3) .
N4 Yb2 C21 O2 -72(4) .
N3 Yb2 C21 O2 -158(4) .
C22 Yb2 C21 O2 -150(4) .
O7 Yb2 C21 C22 168.5(6) 2_854
O8 Yb2 C21 C22 86.1(6) 1_455
O9 Yb2 C21 C22 -114.9(6) .
O4 Yb2 C21 C22 -1.4(5) .
O13 Yb2 C21 C22 -83.1(6) .
O3 Yb2 C21 C22 -171.8(11) .
N4 Yb2 C21 C22 77.4(7) .
N3 Yb2 C21 C22 -7.9(6) .
O7 Yb2 C21 Yb1 152.6(6) 2_854
O8 Yb2 C21 Yb1 70.2(6) 1_455
O9 Yb2 C21 Yb1 -130.8(6) .
O4 Yb2 C21 Yb1 -17.4(5) .
O13 Yb2 C21 Yb1 -99.0(7) .
O3 Yb2 C21 Yb1 172.2(12) .
N4 Yb2 C21 Yb1 61.5(9) .
N3 Yb2 C21 Yb1 -23.8(8) .
C22 Yb2 C21 Yb1 -15.9(5) .
O11 Yb1 C21 O3 -9(5) 1_654
O12 Yb1 C21 O3 -125(4) 2_764
O1 Yb1 C21 O3 172(4) .
O6 Yb1 C21 O3 16(4) .
O2 Yb1 C21 O3 -15(3) .
O5 Yb1 C21 O3 -40(4) .
N1 Yb1 C21 O3 144(4) .
N2 Yb1 C21 O3 89(4) .
C13 Yb1 C21 O3 -12(4) .
C22 Yb1 C21 O3 168(4) .
O11 Yb1 C21 O2 6(3) 1_654
O12 Yb1 C21 O2 -109.8(8) 2_764
O1 Yb1 C21 O2 -173.4(9) .
O6 Yb1 C21 O2 31.1(8) .
O5 Yb1 C21 O2 -24.6(8) .
N1 Yb1 C21 O2 159.4(7) .
N2 Yb1 C21 O2 103.5(8) .
C13 Yb1 C21 O2 3.2(8) .
C22 Yb1 C21 O2 -176.7(11) .
O11 Yb1 C21 C22 -177.4(19) 1_654
O12 Yb1 C21 C22 66.9(6) 2_764
O1 Yb1 C21 C22 3.3(5) .
O6 Yb1 C21 C22 -152.2(6) .
O2 Yb1 C21 C22 176.7(11) .
O5 Yb1 C21 C22 152.1(6) .
N1 Yb1 C21 C22 -23.9(6) .
N2 Yb1 C21 C22 -79.8(6) .
C13 Yb1 C21 C22 179.9(6) .
O11 Yb1 C21 Yb2 -161.5(17) 1_654
O12 Yb1 C21 Yb2 82.8(7) 2_764
O1 Yb1 C21 Yb2 19.2(6) .
O6 Yb1 C21 Yb2 -136.3(7) .
O2 Yb1 C21 Yb2 -167.4(13) .
O5 Yb1 C21 Yb2 168.0(7) .
N1 Yb1 C21 Yb2 -8.0(8) .
N2 Yb1 C21 Yb2 -63.9(7) .
C13 Yb1 C21 Yb2 -164.2(7) .
C22 Yb1 C21 Yb2 15.9(5) .
Yb1 O1 C22 O4 -170.7(8) .
Yb1 O1 C22 C21 7.9(12) .
Yb1 O1 C22 Yb2 -159(3) .
Yb2 O4 C22 O1 175.2(8) .
Yb2 O4 C22 C21 -3.3(12) .
Yb2 O4 C22 Yb1 151(3) .
O3 C21 C22 O1 177.3(9) .
O2 C21 C22 O1 -2.8(14) .
Yb2 C21 C22 O1 -176.6(10) .
Yb1 C21 C22 O1 -5.2(8) .
O3 C21 C22 O4 -4.0(14) .
O2 C21 C22 O4 175.9(9) .
Yb2 C21 C22 O4 2.2(8) .
Yb1 C21 C22 O4 173.5(9) .
O3 C21 C22 Yb2 -6.1(8) .
O2 C21 C22 Yb2 173.7(9) .
Yb1 C21 C22 Yb2 171.3(3) .
O3 C21 C22 Yb1 -177.5(9) .
O2 C21 C22 Yb1 2.4(8) .
Yb2 C21 C22 Yb1 -171.3(3) .
O7 Yb2 C22 O1 154(3) 2_854
O8 Yb2 C22 O1 81(3) 1_455
O9 Yb2 C22 O1 -90(3) .
O4 Yb2 C22 O1 -15(3) .
O13 Yb2 C22 O1 -103(3) .
O3 Yb2 C22 O1 171(3) .
N4 Yb2 C22 O1 34(3) .
N3 Yb2 C22 O1 -19(3) .
C21 Yb2 C22 O1 168(3) .
O7 Yb2 C22 O4 169.3(7) 2_854
O8 Yb2 C22 O4 96.7(8) 1_455
O9 Yb2 C22 O4 -74.2(9) .
O13 Yb2 C22 O4 -87.9(8) .
O3 Yb2 C22 O4 -173.2(9) .
N4 Yb2 C22 O4 49.2(9) .
N3 Yb2 C22 O4 -3.9(8) .
C21 Yb2 C22 O4 -176.9(11) .
O7 Yb2 C22 C21 -13.8(7) 2_854
O8 Yb2 C22 C21 -86.3(6) 1_455
O9 Yb2 C22 C21 102.8(6) .
O4 Yb2 C22 C21 176.9(11) .
O13 Yb2 C22 C21 89.1(6) .
O3 Yb2 C22 C21 3.8(5) .
N4 Yb2 C22 C21 -133.8(5) .
N3 Yb2 C22 C21 173.0(6) .
O7 Yb2 C22 Yb1 5.0(9) 2_854
O8 Yb2 C22 Yb1 -67.5(8) 1_455
O9 Yb2 C22 Yb1 121.6(7) .
O4 Yb2 C22 Yb1 -164.3(14) .
O13 Yb2 C22 Yb1 107.9(8) .
O3 Yb2 C22 Yb1 22.6(7) .
N4 Yb2 C22 Yb1 -115.0(8) .
N3 Yb2 C22 Yb1 -168.2(8) .
C21 Yb2 C22 Yb1 18.8(6) .
O11 Yb1 C22 O1 -8.2(13) 1_654
O12 Yb1 C22 O1 58.4(8) 2_764
O6 Yb1 C22 O1 -155.3(7) .
O2 Yb1 C22 O1 171.2(9) .
O5 Yb1 C22 O1 141.0(8) .
N1 Yb1 C22 O1 -28.9(8) .
N2 Yb1 C22 O1 -94.0(8) .
C13 Yb1 C22 O1 172.6(8) .
C21 Yb1 C22 O1 172.8(11) .
O11 Yb1 C22 O4 22(3) 1_654
O12 Yb1 C22 O4 89(3) 2_764
O1 Yb1 C22 O4 30(3) .
O6 Yb1 C22 O4 -125(3) .
O2 Yb1 C22 O4 -158(3) .
O5 Yb1 C22 O4 171(3) .
N1 Yb1 C22 O4 2(3) .
N2 Yb1 C22 O4 -64(3) .
C13 Yb1 C22 O4 -157(3) .
C21 Yb1 C22 O4 -157(3) .
O11 Yb1 C22 C21 179.1(7) 1_654
O12 Yb1 C22 C21 -114.3(6) 2_764
O1 Yb1 C22 C21 -172.8(11) .
O6 Yb1 C22 C21 32.0(6) .
O2 Yb1 C22 C21 -1.5(5) .
O5 Yb1 C22 C21 -31.7(6) .
N1 Yb1 C22 C21 158.4(6) .
N2 Yb1 C22 C21 93.3(6) .
C13 Yb1 C22 C21 -0.1(7) .
O11 Yb1 C22 Yb2 160.2(6) 1_654
O12 Yb1 C22 Yb2 -133.2(8) 2_764
O1 Yb1 C22 Yb2 168.4(14) .
O6 Yb1 C22 Yb2 13.1(9) .
O2 Yb1 C22 Yb2 -20.4(7) .
O5 Yb1 C22 Yb2 -50.6(9) .
N1 Yb1 C22 Yb2 139.5(8) .
N2 Yb1 C22 Yb2 74.4(8) .
C13 Yb1 C22 Yb2 -19.0(9) .
C21 Yb1 C22 Yb2 -18.8(6) .
C34 N3 C23 C24 -1.7(16) .
Yb2 N3 C23 C24 -179.7(9) .
N3 C23 C24 C25 2(2) .
C23 C24 C25 C26 -1(2) .
C24 C25 C26 C34 1.6(18) .
C24 C25 C26 C27 178.4(12) .
C25 C26 C27 C28 -177.1(12) .
C34 C26 C27 C28 -0.4(18) .
C26 C27 C28 C29 -0.4(19) .
C27 C28 C29 C30 178.6(11) .
C27 C28 C29 C33 0.3(17) .
C33 C29 C30 C31 -3.7(16) .
C28 C29 C30 C31 178.0(10) .
C29 C30 C31 C32 1.7(17) .
C33 N4 C32 C31 -0.5(15) .
Yb2 N4 C32 C31 174.8(8) .
C30 C31 C32 N4 0.5(18) .
C32 N4 C33 C29 -1.6(14) .
Yb2 N4 C33 C29 -177.1(7) .
C32 N4 C33 C34 179.9(9) .
Yb2 N4 C33 C34 4.4(11) .
C30 C29 C33 N4 3.8(15) .
C28 C29 C33 N4 -177.8(9) .
C30 C29 C33 C34 -177.8(9) .
C28 C29 C33 C34 0.6(15) .
C23 N3 C34 C26 1.9(15) .
Yb2 N3 C34 C26 179.9(7) .
C23 N3 C34 C33 -178.2(9) .
Yb2 N3 C34 C33 -0.1(11) .
C25 C26 C34 N3 -1.9(16) .
C27 C26 C34 N3 -178.8(10) .
C25 C26 C34 C33 178.1(10) .
C27 C26 C34 C33 1.3(15) .
N4 C33 C34 N3 -2.8(13) .
C29 C33 C34 N3 178.7(9) .
N4 C33 C34 C26 177.1(9) .
C29 C33 C34 C26 -1.4(14) .
Yb2 O9 C35 O10 -37.5(17) .
Yb2 O9 C35 C36 145.8(8) .
O10 C35 C36 C41 -7.1(15) .
O9 C35 C36 C41 169.7(9) .
O10 C35 C36 C37 176.4(10) .
O9 C35 C36 C37 -6.8(15) .
C41 C36 C37 C38 -0.1(18) .
C35 C36 C37 C38 176.5(11) .
C36 C37 C38 C39 -2(2) .
C37 C38 C39 C40 4(2) .
C38 C39 C40 C41 -2.8(18) .
C38 C39 C40 C42 179.4(11) .
C37 C36 C41 C40 1.0(16) .
C35 C36 C41 C40 -175.4(9) .
C39 C40 C41 C36 0.4(16) .
C42 C40 C41 C36 178.1(9) .
Yb1 O12 C42 O11 24(2) 2_764
Yb1 O12 C42 C40 -155.4(12) 2_764
Yb1 O11 C42 O12 50(3) 1_456
Yb1 O11 C42 C40 -130(3) 1_456
C41 C40 C42 O12 22.9(14) .
C39 C40 C42 O12 -159.5(10) .
C41 C40 C42 O11 -157.0(9) .
C39 C40 C42 O11 20.7(15) .
